data_2210783
loop_
_publ_author_name
'Tatiana N. Drebushchak'
'Nikita V. Chukanov'
'Elena V. Boldyreva'

_publ_section_title
;
 A new polymorph of chlorpropamide:
 4-chloro-<i>N</i>-(propylaminocarbonyl)benzenesulfonamide
;
_journal_coeditor_code SJ2115
_journal_issue 10
_journal_name_full 'Acta Crystallographica Section E'
_journal_page_first o4393
_journal_page_last o4395
_journal_paper_doi 10.1107/S1600536806035628
_journal_volume 62
_journal_year 2006
_chemical_formula_iupac 'C10 H13 Cl N2 O3 S'
_chemical_formula_moiety 'C10 H13 Cl N2 O3 S'
_chemical_formula_sum 'C10 H13 Cl N2 O3 S'
_chemical_formula_weight 276.74
_chemical_name_common chlorpropamide
_chemical_name_systematic
;
4-chloro-N-(propylaminocarbonyl)benzenesulfonamide
;
_space_group_IT_number 60
_symmetry_cell_setting orthorhombic
_symmetry_space_group_name_Hall '-P 2n 2ab'
_symmetry_space_group_name_H-M 'P b c n'
_atom_sites_solution_hydrogens geom
_atom_sites_solution_primary direct
_atom_sites_solution_secondary difmap
_audit_creation_method 'SHELXL-97, X-RED'
_cell_angle_alpha 90.00
_cell_angle_beta 90.00
_cell_angle_gamma 90.00
_cell_formula_units_Z 8
_cell_length_a 14.777(3)
_cell_length_b 9.316(4)
_cell_length_c 19.224(5)
_cell_measurement_reflns_used 36
_cell_measurement_temperature 295(2)
_cell_measurement_theta_max 11.8
_cell_measurement_theta_min 10.2
_cell_volume 2646.4(14)
_computing_cell_refinement STADI4
_computing_data_collection 'STADI4 (Stoe & Cie, 1997)'
_computing_data_reduction 'X-RED (Stoe & Cie, 1997)'
_computing_molecular_graphics
;
ORTEP-3 for Windows (Farrugia, 1997) and MERCURY (Bruno <i>et al.</i>,
2002)
;
_computing_publication_material
;
SHELXL97 (Sheldrick, 1997) and X-RED (Stoe & Cie, 1997)
;
_computing_structure_refinement 'SHELXL97 (Sheldrick, 1997)'
_computing_structure_solution 'SHELXS97 (Sheldrick, 1997)'
_diffrn_ambient_temperature 295(2)
_diffrn_measured_fraction_theta_full 1.000
_diffrn_measured_fraction_theta_max 1.000
_diffrn_measurement_device 'Stoe Stadi-4 four-circle D094'
_diffrn_measurement_method 2\q--\w
_diffrn_radiation_monochromator 'planar graphite'
_diffrn_radiation_source 'fine-focus sealed tube'
_diffrn_radiation_type 'Mo K\a'
_diffrn_radiation_wavelength 0.71073
_diffrn_reflns_av_R_equivalents 0.0512
_diffrn_reflns_av_sigmaI/netI 0.0709
_diffrn_reflns_limit_h_max 19
_diffrn_reflns_limit_h_min -19
_diffrn_reflns_limit_k_max 12
_diffrn_reflns_limit_k_min -12
_diffrn_reflns_limit_l_max 24
_diffrn_reflns_limit_l_min -24
_diffrn_reflns_number 5718
_diffrn_reflns_theta_full 27.49
_diffrn_reflns_theta_max 27.49
_diffrn_reflns_theta_min 2.12
_diffrn_standards_decay_% 5.8
_diffrn_standards_interval_time 240
_diffrn_standards_number 3
_exptl_absorpt_coefficient_mu 0.444
_exptl_absorpt_correction_T_max 0.9484
_exptl_absorpt_correction_T_min 0.8344
_exptl_absorpt_correction_type psi-scan
_exptl_absorpt_process_details '(X-RED; Stoe & Cie, 1997)'
_exptl_crystal_colour colorless
_exptl_crystal_density_diffrn 1.389
_exptl_crystal_density_method 'not measured'
_exptl_crystal_description block
_exptl_crystal_F_000 1152
_exptl_crystal_size_max 0.46
_exptl_crystal_size_mid 0.31
_exptl_crystal_size_min 0.12
_refine_diff_density_max 0.286
_refine_diff_density_min -0.273
_refine_ls_extinction_method none
_refine_ls_goodness_of_fit_ref 1.113
_refine_ls_hydrogen_treatment constr
_refine_ls_matrix_type full
_refine_ls_number_parameters 155
_refine_ls_number_reflns 3040
_refine_ls_number_restraints 0
_refine_ls_restrained_S_all 1.113
_refine_ls_R_factor_all 0.1957
_refine_ls_R_factor_gt 0.0890
_refine_ls_shift/su_max 0.000
_refine_ls_shift/su_mean 0.000
_refine_ls_structure_factor_coef Fsqd
_refine_ls_weighting_details 'calc w=1/[\s^2^(Fo^2^)+(0.061P)^2^+3.1551P] where P=(Fo^2^+2Fc^2^)/3'
_refine_ls_weighting_scheme calc
_refine_ls_wR_factor_gt 0.1750
_refine_ls_wR_factor_ref 0.2229
_reflns_number_gt 1365
_reflns_number_total 3041
_reflns_threshold_expression I>2\s(I)
_cod_data_source_file sj2115.cif
_cod_data_source_block I
_cod_database_code 2210783
_cod_database_fobs_code 2210783

loop_
_symmetry_equiv_pos_as_xyz
'x, y, z'
'-x+1/2, -y+1/2, z+1/2'
'x+1/2, -y+1/2, -z'
'-x, y, -z+1/2'
'-x, -y, -z'
'x-1/2, y-1/2, -z-1/2'
'-x-1/2, y-1/2, z'
'x, -y, z-1/2'

loop_
_atom_site_type_symbol
_atom_site_label
_atom_site_fract_x
_atom_site_fract_y
_atom_site_fract_z
_atom_site_U_iso_or_equiv
_atom_site_adp_type
_atom_site_calc_flag
_atom_site_refinement_flags
_atom_site_occupancy
S S1 0.39975(10) 0.18463(16) 0.38208(8) 0.0708(5) Uani d . 1
Cl Cl1 0.31471(17) 0.0108(3) 0.07585(9) 0.1267(9) Uani d . 1
N N1 0.3057(3) 0.2507(4) 0.4131(2) 0.0676(13) Uani d . 1
H H1A 0.3050 0.3391 0.4259 0.081 Uiso calc R 1
O O1 0.4595(3) 0.3049(5) 0.3811(2) 0.0935(14) Uani d . 1
N N2 0.1536(3) 0.2470(5) 0.4341(2) 0.0692(13) Uani d . 1
H H2A 0.1586 0.3387 0.4376 0.083 Uiso calc R 1
O O2 0.4240(3) 0.0582(4) 0.4193(2) 0.0832(12) Uani d . 1
O O3 0.2271(3) 0.0402(4) 0.4113(2) 0.0778(12) Uani d . 1
C C7 0.2270(4) 0.1709(6) 0.4196(3) 0.0605(14) Uani d . 1
C C1 0.3379(4) 0.0617(8) 0.1607(3) 0.0767(17) Uani d . 1
C C4 0.3752(4) 0.1371(6) 0.2958(3) 0.0629(15) Uani d . 1
C C5 0.3640(4) -0.0044(6) 0.2778(3) 0.0806(18) Uani d . 1
H H5 0.3691 -0.0755 0.3115 0.097 Uiso calc R 1
C C3 0.3678(5) 0.2390(7) 0.2446(4) 0.095(2) Uani d . 1
H H3 0.3764 0.3351 0.2558 0.114 Uiso calc R 1
C C8 0.0653(5) 0.1825(7) 0.4444(4) 0.091(2) Uani d . 1
H H8A 0.0330 0.2353 0.4801 0.109 Uiso calc R 1
H H8B 0.0729 0.0846 0.4605 0.109 Uiso calc R 1
C C2 0.3480(5) 0.2018(8) 0.1773(4) 0.099(2) Uani d . 1
H H2 0.3416 0.2723 0.1434 0.119 Uiso calc R 1
C C6 0.3451(5) -0.0416(7) 0.2095(3) 0.091(2) Uani d . 1
H H6 0.3375 -0.1375 0.1975 0.110 Uiso calc R 1
C C10 -0.0794(7) 0.1172(10) 0.3894(7) 0.186(5) Uani d . 1
H H10A -0.1154 0.1805 0.4174 0.223 Uiso calc R 1
H H10B -0.0717 0.0274 0.4132 0.223 Uiso calc R 1
H H10C -0.1091 0.1010 0.3457 0.223 Uiso calc R 1
C C9 0.0085(5) 0.1817(9) 0.3772(5) 0.137(4) Uani d . 1
H H9A 0.0006 0.2794 0.3608 0.164 Uiso calc R 1
H H9B 0.0402 0.1282 0.3414 0.164 Uiso calc R 1

loop_
_atom_site_aniso_label
_atom_site_aniso_U_11
_atom_site_aniso_U_22
_atom_site_aniso_U_33
_atom_site_aniso_U_12
_atom_site_aniso_U_13
_atom_site_aniso_U_23
S1 0.0699(9) 0.0552(8) 0.0875(10) 0.0006(8) -0.0098(8) -0.0050(8)
Cl1 0.170(2) 0.1462(19) 0.0643(10) 0.0045(16) 0.0066(11) 0.0030(12)
N1 0.070(3) 0.044(2) 0.089(3) -0.002(2) 0.002(3) -0.016(2)
O1 0.073(3) 0.074(3) 0.134(4) -0.016(2) -0.008(3) -0.013(3)
N2 0.080(3) 0.049(2) 0.078(3) -0.002(2) 0.012(3) -0.007(2)
O2 0.093(3) 0.065(2) 0.091(3) 0.022(2) -0.024(2) 0.001(2)
O3 0.087(3) 0.039(2) 0.108(3) -0.0031(19) 0.010(2) -0.005(2)
C7 0.077(4) 0.051(3) 0.054(3) -0.001(3) -0.001(3) -0.004(3)
C1 0.085(4) 0.092(5) 0.054(3) 0.000(4) 0.016(3) 0.011(3)
C4 0.058(3) 0.052(3) 0.079(4) 0.002(3) 0.009(3) 0.008(3)
C5 0.122(5) 0.055(4) 0.064(3) 0.014(4) 0.006(4) 0.006(3)
C3 0.121(6) 0.060(4) 0.104(5) -0.013(4) -0.005(5) 0.012(4)
C8 0.091(5) 0.070(4) 0.111(5) 0.008(4) 0.035(4) -0.002(4)
C2 0.125(6) 0.081(5) 0.091(5) -0.002(4) 0.003(5) 0.033(4)
C6 0.134(6) 0.069(4) 0.071(4) 0.003(4) 0.019(4) -0.010(4)
C10 0.136(9) 0.107(7) 0.314(15) 0.004(6) -0.021(9) 0.056(8)
C9 0.081(5) 0.093(5) 0.236(11) -0.030(5) -0.030(6) 0.080(6)

loop_
_atom_type_symbol
_atom_type_description
_atom_type_scat_dispersion_real
_atom_type_scat_dispersion_imag
_atom_type_scat_source
C C 0.0033 0.0016 'International Tables Vol C Tables 4.2.6.8 and 6.1.1.4'
H H 0.0000 0.0000 'International Tables Vol C Tables 4.2.6.8 and 6.1.1.4'
O O 0.0106 0.0060 'International Tables Vol C Tables 4.2.6.8 and 6.1.1.4'
N N 0.0061 0.0033 'International Tables Vol C Tables 4.2.6.8 and 6.1.1.4'
S S 0.1246 0.1234 'International Tables Vol C Tables 4.2.6.8 and 6.1.1.4'
Cl Cl 0.1484 0.1585 'International Tables Vol C Tables 4.2.6.8 and 6.1.1.4'

loop_
_geom_angle_atom_site_label_1
_geom_angle_atom_site_label_2
_geom_angle_atom_site_label_3
_geom_angle
O2 S1 O1 120.1(3)
O2 S1 N1 110.0(3)
O1 S1 N1 103.6(2)
O2 S1 C4 108.5(2)
O1 S1 C4 108.3(3)
N1 S1 C4 105.3(2)
C7 N1 S1 123.1(4)
C7 N1 H1A 118.5
S1 N1 H1A 118.5
C7 N2 C8 122.9(5)
C7 N2 H2A 118.6
C8 N2 H2A 118.6
O3 C7 N2 124.0(5)
O3 C7 N1 121.3(5)
N2 C7 N1 114.8(5)
C6 C1 C2 121.0(6)
C6 C1 Cl1 118.4(5)
C2 C1 Cl1 120.5(5)
C3 C4 C5 118.4(6)
C3 C4 S1 121.3(5)
C5 C4 S1 120.4(4)
C4 C5 C6 120.2(6)
C4 C5 H5 119.9
C6 C5 H5 119.9
C4 C3 C2 121.3(6)
C4 C3 H3 119.4
C2 C3 H3 119.4
N2 C8 C9 112.2(5)
N2 C8 H8A 109.2
C9 C8 H8A 109.2
N2 C8 H8B 109.2
C9 C8 H8B 109.2
H8A C8 H8B 107.9
C1 C2 C3 119.3(6)
C1 C2 H2 120.3
C3 C2 H2 120.3
C1 C6 C5 119.8(6)
C1 C6 H6 120.1
C5 C6 H6 120.1
C9 C10 H10A 109.5
C9 C10 H10B 109.5
H10A C10 H10B 109.5
C9 C10 H10C 109.5
H10A C10 H10C 109.5
H10B C10 H10C 109.5
C10 C9 C8 110.7(8)
C10 C9 H9A 109.5
C8 C9 H9A 109.5
C10 C9 H9B 109.5
C8 C9 H9B 109.5
H9A C9 H9B 108.1

loop_
_geom_bond_atom_site_label_1
_geom_bond_atom_site_label_2
_geom_bond_distance
S1 O2 1.424(4)
S1 O1 1.426(4)
S1 N1 1.632(5)
S1 C4 1.756(6)
Cl1 C1 1.733(6)
N1 C7 1.386(6)
N1 H1A 0.8600
N2 C7 1.325(7)
N2 C8 1.451(7)
N2 H2A 0.8600
O3 C7 1.228(6)
C1 C6 1.349(8)
C1 C2 1.352(9)
C4 C3 1.371(8)
C4 C5 1.373(7)
C5 C6 1.384(8)
C5 H5 0.9300
C3 C2 1.372(9)
C3 H3 0.9300
C8 C9 1.540(10)
C8 H8A 0.9700
C8 H8B 0.9700
C2 H2 0.9300
C6 H6 0.9300
C10 C9 1.450(11)
C10 H10A 0.9600
C10 H10B 0.9600
C10 H10C 0.9600
C9 H9A 0.9700
C9 H9B 0.9700

loop_
_geom_hbond_atom_site_label_D
_geom_hbond_atom_site_label_H
_geom_hbond_atom_site_label_A
_geom_hbond_site_symmetry_A
_geom_hbond_distance_DH
_geom_hbond_distance_HA
_geom_hbond_distance_DA
_geom_hbond_angle_DHA
_geom_hbond_publ_flag
N1 H1A O3 7_665 0.86 1.95 2.740(5) 151.7 yes
N2 H2A O2 7_665 0.86 2.41 3.130(6) 142.1 yes
N2 H2A O3 7_665 0.86 2.58 3.280(6) 139.9 yes

loop_
_geom_torsion_atom_site_label_1
_geom_torsion_atom_site_label_2
_geom_torsion_atom_site_label_3
_geom_torsion_atom_site_label_4
_geom_torsion
_geom_torsion_publ_flag
O2 S1 N1 C7 -53.8(5) yes
O1 S1 N1 C7 176.7(4) yes
C4 S1 N1 C7 63.0(5) yes
C8 N2 C7 O3 2.4(9) yes
C8 N2 C7 N1 -178.7(5) yes
S1 N1 C7 O3 10.1(8) yes
S1 N1 C7 N2 -168.8(4) yes
O2 S1 C4 C3 -166.6(5) yes
O1 S1 C4 C3 -34.7(6) yes
N1 S1 C4 C3 75.7(5) yes
O2 S1 C4 C5 12.6(6) yes
O1 S1 C4 C5 144.5(5) yes
N1 S1 C4 C5 -105.2(5) yes
C3 C4 C5 C6 -0.4(10) ?
S1 C4 C5 C6 -179.6(5) ?
C5 C4 C3 C2 1.3(10) ?
S1 C4 C3 C2 -179.5(6) ?
C7 N2 C8 C9 -94.5(7) yes
C6 C1 C2 C3 1.3(11) ?
Cl1 C1 C2 C3 -178.9(6) ?
C4 C3 C2 C1 -1.7(11) ?
C2 C1 C6 C5 -0.5(11) ?
Cl1 C1 C6 C5 179.7(5) ?
C4 C5 C6 C1 0.1(11) ?
N2 C8 C9 C10 -179.7(7) yes

loop_
_cod_related_entry_id
_cod_related_entry_database
_cod_related_entry_code
1 ChemSpider 2626
